data_4127481
loop_
_publ_author_name
'Lyu, Hairong'
'Zhang, Jie'
'Yang, Jingting'
'Quan, Yangjian'
'Xie, Zuowei'

_publ_section_title
;
 Catalytic Regioselective Cage B(8)-H Arylation of o-Carboranes via
 &quot;Cage-Walking&quot; Strategy.
;
_journal_issue 10
_journal_name_full 'Journal of the American Chemical Society'
_journal_page_first 4219
_journal_page_last 4224
_journal_paper_doi 10.1021/jacs.9b00302
_journal_volume 141
_journal_year 2019
_chemical_formula_sum 'C22 H24 B10 Cl3 N O'
_chemical_formula_weight 532.87
_space_group_crystal_system triclinic
_space_group_IT_number 2
_space_group_name_Hall '-P 1'
_space_group_name_H-M_alt 'P -1'
_symmetry_space_group_name_Hall '-P 1'
_symmetry_space_group_name_H-M 'P -1'
_atom_sites_solution_hydrogens geom
_audit_creation_method SHELXL-2014/6
_cell_angle_alpha 111.875(2)
_cell_angle_beta 92.237(3)
_cell_angle_gamma 118.324(2)
_cell_formula_units_Z 8
_cell_length_a 18.0714(15)
_cell_length_b 18.6350(15)
_cell_length_c 21.9499(19)
_cell_measurement_reflns_used 488
_cell_measurement_temperature 299(2)
_cell_measurement_theta_max 15
_cell_measurement_theta_min 15
_cell_volume 5823.9(9)
_computing_cell_refinement 'BRUKER D8VENTURE DIFFRACTOMETER'
_computing_data_collection 'BRUKER D8VENTURE DIFFRACTOMETER'
_computing_data_reduction 'BRUKER D8VENTURE DIFFRACTOMETER'
_computing_molecular_graphics 'BRUKER SHELXTL'
_computing_publication_material 'BRUKER SHELXTL'
_computing_structure_refinement 'SHELXL-2014/6 (Sheldrick, 2014)'
_diffrn_ambient_temperature 299(2)
_diffrn_measured_fraction_theta_full 0.998
_diffrn_measured_fraction_theta_max 0.998
_diffrn_measurement_device_type 'BRUKER D8VENTURE DIFFRACTOMETER'
_diffrn_measurement_method 'PHI & OMEGA SCAN'
_diffrn_radiation_type MoK\a
_diffrn_radiation_wavelength 0.71073
_diffrn_reflns_av_R_equivalents 0.0490
_diffrn_reflns_av_unetI/netI 0.0428
_diffrn_reflns_Laue_measured_fraction_full 0.998
_diffrn_reflns_Laue_measured_fraction_max 0.998
_diffrn_reflns_limit_h_max 21
_diffrn_reflns_limit_h_min -21
_diffrn_reflns_limit_k_max 22
_diffrn_reflns_limit_k_min -22
_diffrn_reflns_limit_l_max 26
_diffrn_reflns_limit_l_min -26
_diffrn_reflns_number 196048
_diffrn_reflns_point_group_measured_fraction_full 0.998
_diffrn_reflns_point_group_measured_fraction_max 0.998
_diffrn_reflns_theta_full 25.242
_diffrn_reflns_theta_max 25.250
_diffrn_reflns_theta_min 2.067
_exptl_absorpt_coefficient_mu 0.332
_exptl_absorpt_correction_T_max 0.7456
_exptl_absorpt_correction_T_min 0.6451
_exptl_absorpt_correction_type multi-scan
_exptl_crystal_colour colourless
_exptl_crystal_density_diffrn 1.215
_exptl_crystal_description block
_exptl_crystal_F_000 2176
_exptl_crystal_size_max 0.500
_exptl_crystal_size_mid 0.400
_exptl_crystal_size_min 0.300
_platon_squeeze_details
;
;
_refine_diff_density_max 0.528
_refine_diff_density_min -0.451
_refine_diff_density_rms 0.055
_refine_ls_extinction_method none
_refine_ls_goodness_of_fit_ref 1.073
_refine_ls_hydrogen_treatment constr
_refine_ls_matrix_type full
_refine_ls_number_parameters 1389
_refine_ls_number_reflns 21073
_refine_ls_number_restraints 57
_refine_ls_restrained_S_all 1.075
_refine_ls_R_factor_all 0.1712
_refine_ls_R_factor_gt 0.0861
_refine_ls_shift/su_max 0.029
_refine_ls_shift/su_mean 0.005
_refine_ls_structure_factor_coef Fsqd
_refine_ls_weighting_details 'w=1/[\s^2^(Fo^2^)+(0.1679P)^2^] where P=(Fo^2^+2Fc^2^)/3'
_refine_ls_weighting_scheme calc
_refine_ls_wR_factor_gt 0.2824
_refine_ls_wR_factor_ref 0.3306
_reflns_Friedel_coverage 0.000
_reflns_number_gt 8112
_reflns_number_total 21073
_reflns_threshold_expression 'I > 2\s(I)'
_cod_data_source_file ja9b00302_si_004.cif
_cod_data_source_block 4c
_cod_database_code 4127481
_shelx_space_group_comment
;
The symmetry employed for this shelxl refinement is uniquely defined
by the following loop, which should always be used as a source of
symmetry information in preference to the above space-group names.
They are only intended as comments.
;
_shelx_estimated_absorpt_t_min 0.851
_shelx_estimated_absorpt_t_max 0.907
_shelxl_version_number 2014/6

loop_
_space_group_symop_operation_xyz
'x, y, z'
'-x, -y, -z'

loop_
_atom_site_label
_atom_site_type_symbol
_atom_site_fract_x
_atom_site_fract_y
_atom_site_fract_z
_atom_site_U_iso_or_equiv
_atom_site_adp_type
_atom_site_occupancy
_atom_site_site_symmetry_order
_atom_site_calc_flag
_atom_site_refinement_flags_posn
_atom_site_refinement_flags_adp
_atom_site_refinement_flags_occupancy
_atom_site_disorder_assembly
_atom_site_disorder_group
Cl1 Cl 0.56642(13) 0.92143(14) 0.54815(8) 0.1223(6) Uani 1 1 d . . . . .
Cl2 Cl 0.71340(13) 1.19632(13) 0.02599(11) 0.1252(7) Uani 1 1 d . . . . .
Cl3 Cl 1.00118(8) 1.18861(11) 0.35137(10) 0.1116(6) Uani 1 1 d . . . . .
Cl4 Cl 0.43423(13) 0.57942(15) 0.45208(8) 0.1237(7) Uani 1 1 d . . . . .
Cl5 Cl 0.28693(12) 0.30315(13) 0.97363(11) 0.1261(7) Uani 1 1 d . . . . .
Cl6 Cl -0.00097(8) 0.31133(11) 0.64841(10) 0.1099(6) Uani 1 1 d . . . . .
Cl1' Cl 0.69368(12) 0.19198(12) 0.46165(7) 0.1201(6) Uani 1 1 d . . . . .
Cl2' Cl 1.17625(13) 1.09296(10) 0.96249(9) 0.1247(7) Uani 1 1 d . . . . .
Cl3' Cl 1.24939(9) 0.70270(11) 0.66330(10) 0.1059(6) Uani 1 1 d . . . . .
Cl4' Cl 0.69404(12) -0.30781(12) 0.46153(8) 0.1250(7) Uani 1 1 d . . . . .
Cl5' Cl 1.17599(13) 0.59292(10) 0.96276(9) 0.1248(7) Uani 1 1 d . . . . .
Cl6' Cl 1.24946(9) 0.20259(11) 0.66296(9) 0.1045(6) Uani 1 1 d . . . . .
N1 N 0.54646(18) 1.0392(2) 0.27051(16) 0.0488(9) Uani 1 1 d . . . . .
H1A H 0.5986 1.0796 0.2959 0.059 Uiso 1 1 calc R U . . .
N2 N 0.45400(19) 0.45864(19) 0.72886(14) 0.0451(8) Uani 1 1 d . . . . .
H2A H 0.4020 0.4175 0.7034 0.054 Uiso 1 1 calc R U . . .
N1' N 0.8389(2) 0.6422(2) 0.72843(17) 0.0546(9) Uani 1 1 d . . . . .
H1'A H 0.8701 0.6450 0.6997 0.066 Uiso 1 1 calc R U . . .
N2' N 0.8394(2) 0.1425(2) 0.72865(17) 0.0568(10) Uani 1 1 d . . . . .
H2'A H 0.8700 0.1456 0.6996 0.068 Uiso 1 1 calc R U . . .
C1 C 0.4400(3) 0.8508(3) 0.21238(18) 0.0568(12) Uani 1 1 d . . . . .
H1 H 0.3929 0.8568 0.2410 0.068 Uiso 1 1 calc R U . . .
C2 C 0.4516(2) 0.8794(3) 0.15077(17) 0.0536(11) Uani 1 1 d . . . . .
H2 H 0.4137 0.9052 0.1363 0.064 Uiso 1 1 calc R U . . .
C11 C 0.5461(2) 0.8947(2) 0.3354(2) 0.0499(11) Uani 1 1 d . . . . .
C12 C 0.4859(3) 0.9020(3) 0.3680(2) 0.0683(13) Uani 1 1 d . . . . .
H12A H 0.4411 0.9026 0.3463 0.082 Uiso 1 1 calc R U . . .
C13 C 0.4901(3) 0.9086(4) 0.4325(3) 0.0850(17) Uani 1 1 d . . . . .
H13A H 0.4474 0.9119 0.4535 0.102 Uiso 1 1 calc R U . . .
C14 C 0.5567(4) 0.9104(3) 0.4662(3) 0.0752(14) Uani 1 1 d . . . . .
C15 C 0.6206(3) 0.9066(3) 0.4352(2) 0.0714(14) Uani 1 1 d . . . . .
H15A H 0.6676 0.9103 0.4582 0.086 Uiso 1 1 calc R U . . .
C16 C 0.6134(3) 0.8972(3) 0.3695(2) 0.0600(12) Uani 1 1 d . . . . .
H16A H 0.6552 0.8925 0.3477 0.072 Uiso 1 1 calc R U . . .
C17 C 0.5977(3) 0.9998(3) 0.1177(2) 0.0538(11) Uani 1 1 d . . . . .
C18 C 0.6621(5) 1.0893(4) 0.1584(4) 0.074(2) Uani 0.727(8) 1 d . . P A 1
H18A H 0.6829 1.1077 0.2043 0.089 Uiso 0.727(8) 1 calc R U P A 1
C018 C 0.5990(10) 1.0785(10) 0.1324(8) 0.048(4) Uani 0.273(8) 1 d . U P A 2
H01A H 0.5762 1.0967 0.1683 0.057 Uiso 0.273(8) 1 calc R U P A 2
C19 C 0.6954(5) 1.1506(4) 0.1336(4) 0.075(2) Uani 0.727(8) 1 d . . P A 1
H19A H 0.7357 1.2117 0.1622 0.090 Uiso 0.727(8) 1 calc R U P A 1
C019 C 0.6293(16) 1.1331(15) 0.1011(10) 0.082(8) Uani 0.273(8) 1 d . . P A 2
H01B H 0.6201 1.1808 0.1113 0.098 Uiso 0.273(8) 1 calc R U P A 2
C20 C 0.6669(4) 1.1194(4) 0.0615(3) 0.0724(14) Uani 1 1 d . . . . .
C21 C 0.6099(8) 1.0357(8) 0.0253(4) 0.124(4) Uani 0.727(8) 1 d . . P A 1
H21A H 0.5912 1.0151 -0.0213 0.149 Uiso 0.727(8) 1 calc R U P A 1
C021 C 0.6646(13) 1.0315(13) 0.0275(11) 0.067(6) Uani 0.273(8) 1 d . U P A 2
H02A H 0.6809 1.0143 -0.0126 0.080 Uiso 0.273(8) 1 calc R U P A 2
C22 C 0.5743(8) 0.9739(6) 0.0519(4) 0.119(4) Uani 0.727(8) 1 d . . P A 1
H22A H 0.5333 0.9132 0.0230 0.143 Uiso 0.727(8) 1 calc R U P A 1
C022 C 0.6364(11) 0.9804(12) 0.0612(8) 0.050(4) Uani 0.273(8) 1 d . U P A 2
H02B H 0.6420 0.9300 0.0478 0.060 Uiso 0.273(8) 1 calc R U P A 2
C23 C 0.7138(2) 0.9954(3) 0.25107(19) 0.0408(9) Uani 1 1 d . . . . .
C24 C 0.7435(3) 1.0516(3) 0.31999(19) 0.0530(11) Uani 1 1 d . . . . .
H24A H 0.7038 1.0499 0.3460 0.064 Uiso 1 1 calc R U . . .
C25 C 0.8321(3) 1.1107(3) 0.3510(2) 0.0619(12) Uani 1 1 d . . . . .
H25A H 0.8522 1.1472 0.3978 0.074 Uiso 1 1 calc R U . . .
C26 C 0.8894(3) 1.1145(3) 0.3117(3) 0.0676(13) Uani 1 1 d . . . . .
C27 C 0.8638(3) 1.0648(3) 0.2433(3) 0.0677(13) Uani 1 1 d . . . . .
H27A H 0.9041 1.0713 0.2174 0.081 Uiso 1 1 calc R U . . .
C28 C 0.7751(3) 1.0034(3) 0.2132(2) 0.0575(12) Uani 1 1 d . . . . .
H28A H 0.7560 0.9667 0.1665 0.069 Uiso 1 1 calc R U . . .
C29 C 0.4894(3) 1.0659(3) 0.2770(2) 0.0553(11) Uani 1 1 d . . . . .
C30 C 0.5197(3) 1.1619(3) 0.3233(2) 0.0651(13) Uani 1 1 d . . . . .
H30A H 0.5814 1.1952 0.3429 0.098 Uiso 1 1 calc R U . . .
H30B H 0.5069 1.1888 0.2981 0.098 Uiso 1 1 calc R U . . .
H30C H 0.4904 1.1636 0.3589 0.098 Uiso 1 1 calc R U . . .
O1 O 0.4141(2) 1.0133(2) 0.2476(3) 0.143(2) Uani 1 1 d . . . . .
C31 C 0.5613(2) 0.6484(3) 0.7868(2) 0.0568(12) Uani 1 1 d . . . . .
H31 H 0.6083 0.6414 0.7585 0.068 Uiso 1 1 calc R U . . .
C32 C 0.5457(3) 0.6204(3) 0.8495(2) 0.0619(12) Uani 1 1 d . . . . .
H32 H 0.5830 0.5941 0.8642 0.074 Uiso 1 1 calc R U . . .
C41 C 0.4550(2) 0.6044(3) 0.6655(2) 0.0469(10) Uani 1 1 d . . . . .
C42 C 0.5153(3) 0.5981(3) 0.6297(2) 0.0695(14) Uani 1 1 d . . . . .
H42A H 0.5607 0.5972 0.6501 0.083 Uiso 1 1 calc R U . . .
C43 C 0.5105(3) 0.5932(4) 0.5667(3) 0.0886(17) Uani 1 1 d . . . . .
H43A H 0.5548 0.5946 0.5460 0.106 Uiso 1 1 calc R U . . .
C44 C 0.4393(3) 0.5860(4) 0.5334(2) 0.0734(14) Uani 1 1 d . . . . .
C45 C 0.3793(3) 0.5954(3) 0.5671(3) 0.0720(14) Uani 1 1 d . . . . .
H45A H 0.3343 0.5967 0.5466 0.086 Uiso 1 1 calc R U . . .
C46 C 0.3880(3) 0.6027(3) 0.6322(2) 0.0620(12) Uani 1 1 d . . . . .
H46A H 0.3465 0.6067 0.6546 0.074 Uiso 1 1 calc R U . . .
C47 C 0.4041(3) 0.5031(3) 0.88362(18) 0.0488(11) Uani 1 1 d D . . . .
C48 C 0.3494(6) 0.4122(4) 0.8450(3) 0.154(4) Uani 1 1 d D . . . .
H48A H 0.3326 0.3898 0.7980 0.185 Uiso 1 1 calc R U . . .
C49 C 0.3184(7) 0.3530(5) 0.8725(4) 0.186(5) Uani 1 1 d D . . . .
H49A H 0.2843 0.2912 0.8431 0.223 Uiso 1 1 calc R U . . .
C50 C 0.3342(4) 0.3786(4) 0.9398(3) 0.0785(15) Uani 1 1 d D . . . .
C53 C 0.2871(2) 0.5059(2) 0.75073(19) 0.0426(10) Uani 1 1 d . . . . .
C54 C 0.2566(2) 0.4489(3) 0.6818(2) 0.0566(12) Uani 1 1 d . . . . .
H54A H 0.2967 0.4511 0.6562 0.068 Uiso 1 1 calc R U . . .
C55 C 0.1697(3) 0.3894(3) 0.6496(3) 0.0686(13) Uani 1 1 d . . . . .
H55A H 0.1513 0.3524 0.6029 0.082 Uiso 1 1 calc R U . . .
C56 C 0.1095(2) 0.3850(3) 0.6873(3) 0.0600(13) Uani 1 1 d . . . . .
C57 C 0.1382(3) 0.4368(3) 0.7561(3) 0.0665(13) Uani 1 1 d . . . . .
H57A H 0.0984 0.4308 0.7822 0.080 Uiso 1 1 calc R U . . .
C58 C 0.2246(3) 0.4970(3) 0.7867(2) 0.0581(12) Uani 1 1 d . . . . .
H58A H 0.2423 0.5336 0.8334 0.070 Uiso 1 1 calc R U . . .
C59 C 0.5134(3) 0.4343(3) 0.7224(2) 0.0570(12) Uani 1 1 d . U . . .
O2 O 0.5864(2) 0.4865(3) 0.7523(3) 0.144(2) Uani 1 1 d . . . . .
B3' B 0.8560(3) 0.6111(4) 0.7767(2) 0.0506(13) Uani 1 1 d . . . . .
B4' B 0.8379(3) 0.4990(3) 0.7494(2) 0.0430(11) Uani 1 1 d . . . . .
B5' B 0.7925(3) 0.4597(4) 0.8093(3) 0.0691(16) Uani 1 1 d . . . . .
H5' H 0.7451 0.3870 0.7931 0.083 Uiso 1 1 calc R U . . .
B6' B 0.7814(4) 0.5431(4) 0.8732(3) 0.0700(16) Uani 1 1 d . . . . .
H6' H 0.7277 0.5260 0.8978 0.084 Uiso 1 1 calc R U . . .
B7' B 0.9366(3) 0.6850(4) 0.8590(3) 0.0572(14) Uani 1 1 d . . . . .
B8' B 0.9454(3) 0.5980(4) 0.7938(2) 0.0498(12) Uani 1 1 d . . . . .
B9' B 0.9046(3) 0.5035(3) 0.8133(2) 0.0514(12) Uani 1 1 d . . . . .
H9' H 0.9315 0.4593 0.8001 0.062 Uiso 1 1 calc R U . . .
B10' B 0.8706(4) 0.5305(4) 0.8895(3) 0.0734(17) Uani 1 1 d . . . . .
H10' H 0.8756 0.5042 0.9258 0.088 Uiso 1 1 calc R U . . .
B11' B 0.8887(4) 0.6410(4) 0.9167(3) 0.0668(15) Uani 1 1 d . . . . .
H11' H 0.9041 0.6872 0.9707 0.080 Uiso 1 1 calc R U . . .
B12' B 0.9647(3) 0.6161(4) 0.8808(3) 0.0609(14) Uani 1 1 d . . . . .
H12' H 1.0302 0.6449 0.9116 0.073 Uiso 1 1 calc R U . . .
B33' B 0.8573(3) 0.1115(3) 0.7756(2) 0.0433(11) Uani 1 1 d . . . . .
B34' B 0.8363(3) -0.0025(3) 0.7477(3) 0.0518(13) Uani 1 1 d . . . . .
B35' B 0.7928(3) -0.0404(4) 0.8090(3) 0.0577(13) Uani 1 1 d . . . . .
H35' H 0.7458 -0.1131 0.7931 0.069 Uiso 1 1 calc R U . . .
B36' B 0.7839(4) 0.0458(5) 0.8721(3) 0.0747(17) Uani 1 1 d . . . . .
H36' H 0.7307 0.0310 0.8974 0.090 Uiso 1 1 calc R U . . .
B37' B 0.9357(3) 0.1839(3) 0.8576(2) 0.0513(13) Uani 1 1 d . . . . .
B38' B 0.9457(2) 0.0980(3) 0.7926(2) 0.0406(11) Uani 1 1 d . . . . .
B39' B 0.9051(3) 0.0026(3) 0.8127(3) 0.0522(13) Uani 1 1 d . . . . .
H39' H 0.9329 -0.0408 0.8000 0.063 Uiso 1 1 calc R U . . .
B40' B 0.8682(4) 0.0289(4) 0.8889(3) 0.0707(16) Uani 1 1 d . . . . .
H40' H 0.8705 0.0012 0.9248 0.085 Uiso 1 1 calc R U . . .
B41' B 0.8900(4) 0.1406(5) 0.9166(3) 0.0784(18) Uani 1 1 d . . . . .
H41' H 0.9070 0.1865 0.9709 0.094 Uiso 1 1 calc R U . . .
B42' B 0.9633(3) 0.1151(4) 0.8797(3) 0.0586(14) Uani 1 1 d . . . . .
H42' H 1.0288 0.1440 0.9105 0.070 Uiso 1 1 calc R U . . .
O1' O 0.7393(2) 0.6715(3) 0.7636(2) 0.1092(15) Uani 1 1 d . . . . .
O2' O 0.7379(3) 0.1710(3) 0.7643(2) 0.1140(16) Uani 1 1 d . . . . .
C1' C 0.7722(3) 0.5289(3) 0.7907(2) 0.0605(12) Uani 1 1 d . . . . .
H1' H 0.7064 0.5002 0.7605 0.073 Uiso 1 1 calc R U . . .
C2' C 0.8274(3) 0.6328(3) 0.8519(2) 0.0587(12) Uani 1 1 d . . . . .
H2' H 0.8004 0.6768 0.8644 0.070 Uiso 1 1 calc R U . . .
C11' C 0.8009(2) 0.4272(3) 0.6716(2) 0.0445(10) Uani 1 1 d . . . . .
C12' C 0.8531(3) 0.3993(3) 0.6393(3) 0.0730(14) Uani 1 1 d . . . . .
H12B H 0.9112 0.4286 0.6623 0.088 Uiso 1 1 calc R U . . .
C13' C 0.8229(3) 0.3302(4) 0.5749(3) 0.0784(15) Uani 1 1 d . . . . .
H13B H 0.8600 0.3136 0.5543 0.094 Uiso 1 1 calc R U . . .
C14' C 0.7379(4) 0.2865(3) 0.5414(2) 0.0717(14) Uani 1 1 d . . . . .
C15' C 0.6849(3) 0.3129(4) 0.5696(3) 0.0935(19) Uani 1 1 d . . . . .
H15B H 0.6273 0.2839 0.5456 0.112 Uiso 1 1 calc R U . . .
C16' C 0.7165(3) 0.3830(3) 0.6340(2) 0.0797(16) Uani 1 1 d . . . . .
H16B H 0.6795 0.4013 0.6529 0.096 Uiso 1 1 calc R U . . .
C17' C 0.9942(2) 0.7902(3) 0.8827(2) 0.0549(11) Uani 1 1 d . . . . .
C18' C 0.9653(3) 0.8503(4) 0.8925(2) 0.0829(17) Uani 1 1 d . . . . .
H18B H 0.9058 0.8271 0.8815 0.100 Uiso 1 1 calc R U . . .
C19' C 1.0225(4) 0.9425(3) 0.9178(3) 0.0837(17) Uani 1 1 d . . . . .
H19B H 1.0017 0.9814 0.9253 0.100 Uiso 1 1 calc R U . . .
C20' C 1.1088(4) 0.9760(4) 0.9315(3) 0.0869(17) Uani 1 1 d . . . . .
C21' C 1.1405(4) 0.9221(4) 0.9237(3) 0.0784(15) Uani 1 1 d . . . . .
H21B H 1.2004 0.9470 0.9349 0.094 Uiso 1 1 calc R U . . .
C22' C 1.0840(3) 0.8292(3) 0.8990(2) 0.0654(13) Uani 1 1 d . . . . .
H22B H 1.1065 0.7921 0.8932 0.078 Uiso 1 1 calc R U . . .
C23' C 1.0229(2) 0.6232(3) 0.75855(18) 0.0420(9) Uani 1 1 d . . . . .
C24' C 1.0427(3) 0.6804(4) 0.7293(3) 0.0818(17) Uani 1 1 d . . . . .
H24B H 1.0079 0.7045 0.7290 0.098 Uiso 1 1 calc R U . . .
C25' C 1.1110(3) 0.7051(4) 0.6999(3) 0.0834(17) Uani 1 1 d . . . . .
H25B H 1.1209 0.7443 0.6804 0.100 Uiso 1 1 calc R U . . .
C26' C 1.1631(3) 0.6729(3) 0.6995(3) 0.0691(14) Uani 1 1 d . . . . .
C27' C 1.1445(3) 0.6117(4) 0.7233(3) 0.0903(18) Uani 1 1 d . . . . .
H27B H 1.1762 0.5834 0.7184 0.108 Uiso 1 1 calc R U . . .
C28' C 1.0770(3) 0.5899(4) 0.7558(3) 0.0861(18) Uani 1 1 d . . . . .
H28B H 1.0685 0.5517 0.7761 0.103 Uiso 1 1 calc R U . . .
C29' C 0.7808(3) 0.6668(3) 0.7233(3) 0.0651(13) Uani 1 1 d . . . . .
C30' C 0.7751(3) 0.6938(4) 0.6683(3) 0.100(2) Uani 1 1 d . . . . .
H30D H 0.8131 0.6854 0.6409 0.150 Uiso 1 1 calc R U . . .
H30E H 0.7162 0.6568 0.6403 0.150 Uiso 1 1 calc R U . . .
H30F H 0.7923 0.7567 0.6881 0.150 Uiso 1 1 calc R U . . .
C31' C 0.7722(2) 0.0290(3) 0.7904(2) 0.0520(11) Uani 1 1 d . . . . .
H31' H 0.7060 -0.0002 0.7607 0.062 Uiso 1 1 calc R U . . .
C32' C 0.8266(3) 0.1323(3) 0.8499(2) 0.0561(11) Uani 1 1 d . . . . .
H32' H 0.7987 0.1755 0.8612 0.067 Uiso 1 1 calc R U . . .
C41' C 0.8027(2) -0.0726(3) 0.6710(2) 0.0494(11) Uani 1 1 d . . . . .
C42' C 0.7176(3) -0.1155(4) 0.6341(3) 0.0840(17) Uani 1 1 d . . . . .
H42B H 0.6820 -0.0955 0.6533 0.101 Uiso 1 1 calc R U . . .
C43' C 0.6848(3) -0.1854(4) 0.5713(3) 0.100(2) Uani 1 1 d . . . . .
H43B H 0.6267 -0.2141 0.5485 0.120 Uiso 1 1 calc R U . . .
C44' C 0.7365(3) -0.2143(3) 0.5409(2) 0.0690(13) Uani 1 1 d . . . . .
C45' C 0.8213(3) -0.1712(3) 0.5740(2) 0.0701(13) Uani 1 1 d . . . . .
H45B H 0.8572 -0.1893 0.5529 0.084 Uiso 1 1 calc R U . . .
C46' C 0.8549(3) -0.1010(3) 0.6383(2) 0.0587(12) Uani 1 1 d . . . . .
H46B H 0.9133 -0.0722 0.6604 0.070 Uiso 1 1 calc R U . . .
C47' C 0.9967(3) 0.2890(3) 0.88278(19) 0.0611(13) Uani 1 1 d . . . . .
C48' C 0.9645(3) 0.3447(3) 0.8920(2) 0.0790(15) Uani 1 1 d . . . . .
H48B H 0.9044 0.3184 0.8817 0.095 Uiso 1 1 calc R U . . .
C49' C 1.0167(4) 0.4375(4) 0.9155(3) 0.0923(19) Uani 1 1 d . . . . .
H49B H 0.9925 0.4730 0.9208 0.111 Uiso 1 1 calc R U . . .
C50' C 1.1058(4) 0.4764(3) 0.9312(2) 0.0758(16) Uani 1 1 d . . . . .
C51' C 1.1421(3) 0.4248(3) 0.9238(2) 0.0755(15) Uani 1 1 d . . . . .
H51A H 1.2023 0.4515 0.9352 0.091 Uiso 1 1 calc R U . . .
C52' C 1.0869(3) 0.3322(4) 0.8990(3) 0.0732(15) Uani 1 1 d . . . . .
H52A H 1.1113 0.2967 0.8929 0.088 Uiso 1 1 calc R U . . .
C53' C 1.0233(2) 0.1245(2) 0.7577(2) 0.0447(10) Uani 1 1 d . . . . .
C54' C 1.0442(3) 0.1842(3) 0.7294(3) 0.0729(14) Uani 1 1 d . . . . .
H54B H 1.0112 0.2105 0.7304 0.087 Uiso 1 1 calc R U . . .
C55' C 1.1123(3) 0.2059(4) 0.6998(3) 0.0890(18) Uani 1 1 d . . . . .
H55B H 1.1241 0.2450 0.6799 0.107 Uiso 1 1 calc R U . . .
C56' C 1.1616(3) 0.1702(3) 0.6998(2) 0.0609(12) Uani 1 1 d . . . . .
C57' C 1.1448(3) 0.1119(4) 0.7259(3) 0.099(2) Uani 1 1 d . . . . .
H57B H 1.1792 0.0873 0.7252 0.119 Uiso 1 1 calc R U . . .
C58' C 1.0761(3) 0.0891(4) 0.7538(3) 0.0874(17) Uani 1 1 d . . . . .
H58B H 1.0639 0.0474 0.7712 0.105 Uiso 1 1 calc R U . . .
C59' C 0.7797(2) 0.1677(3) 0.7244(3) 0.0577(12) Uani 1 1 d . . . . .
C60' C 0.7750(3) 0.1931(4) 0.6677(3) 0.100(2) Uani 1 1 d . . . . .
H60D H 0.8143 0.1852 0.6417 0.150 Uiso 1 1 calc R U . . .
H60E H 0.7166 0.1547 0.6387 0.150 Uiso 1 1 calc R U . . .
H60F H 0.7909 0.2555 0.6864 0.150 Uiso 1 1 calc R U . . .
B3 B 0.5321(3) 0.9505(3) 0.2261(2) 0.0439(11) Uani 1 1 d . . . . .
B4 B 0.5338(3) 0.8760(3) 0.2583(2) 0.0485(12) Uani 1 1 d . . . . .
B5 B 0.4506(3) 0.7601(3) 0.1978(3) 0.0721(17) Uani 1 1 d . . . . .
H5 H 0.4155 0.7068 0.2144 0.087 Uiso 1 1 calc R U . . .
B6 B 0.3970(4) 0.7664(4) 0.1320(3) 0.0749(17) Uani 1 1 d . . . . .
H6 H 0.3270 0.7188 0.1066 0.090 Uiso 1 1 calc R U . . .
B7 B 0.5578(3) 0.9262(4) 0.1454(3) 0.0569(14) Uani 1 1 d . . . . .
B8 B 0.6119(3) 0.9208(3) 0.2136(2) 0.0348(10) Uani 1 1 d . U . . .
B9 B 0.5604(3) 0.8039(3) 0.1964(2) 0.0563(13) Uani 1 1 d . . . . .
H9 H 0.5980 0.7787 0.2123 0.068 Uiso 1 1 calc R U . . .
B10 B 0.4765(4) 0.7354(4) 0.1189(3) 0.0748(17) Uani 1 1 d . . . . .
H10 H 0.4593 0.6661 0.0842 0.090 Uiso 1 1 calc R U . . .
B11 B 0.4735(3) 0.8095(4) 0.0889(3) 0.0678(16) Uani 1 1 d . . . . .
H11 H 0.4531 0.7878 0.0340 0.081 Uiso 1 1 calc R U . . .
B12 B 0.5743(4) 0.8332(4) 0.1285(3) 0.0636(15) Uani 1 1 d . . . . .
H12 H 0.6210 0.8268 0.0996 0.076 Uiso 1 1 calc R U . . .
B33 B 0.4677(3) 0.5479(3) 0.7747(2) 0.0480(12) Uani 1 1 d . . . . .
B34 B 0.4667(3) 0.6265(3) 0.7435(2) 0.0460(12) Uani 1 1 d . . . . .
B35 B 0.5481(4) 0.7359(3) 0.8006(3) 0.0699(17) Uani 1 1 d . . . . .
H35 H 0.5825 0.7868 0.7817 0.084 Uiso 1 1 calc R U . . .
B36 B 0.6037(4) 0.7370(3) 0.8688(3) 0.086(2) Uani 1 1 d . . . . .
H36 H 0.6734 0.7867 0.8945 0.103 Uiso 1 1 calc R U . . .
B37 B 0.4424(3) 0.5758(3) 0.8566(2) 0.0452(12) Uani 1 1 d . . . . .
B38 B 0.3867(3) 0.5761(3) 0.7865(3) 0.0511(13) Uani 1 1 d . . . . .
B39 B 0.4382(3) 0.6963(3) 0.8040(3) 0.0604(15) Uani 1 1 d . . . . .
H39 H 0.4004 0.7221 0.7894 0.073 Uiso 1 1 calc R U . . .
B40 B 0.5256(4) 0.7642(4) 0.8805(3) 0.084(2) Uani 1 1 d . . . . .
H40 H 0.5455 0.8345 0.9148 0.101 Uiso 1 1 calc R U . . .
B41 B 0.5240(4) 0.6904(3) 0.9130(3) 0.0718(17) Uani 1 1 d . . . . .
H41 H 0.5427 0.7117 0.9679 0.086 Uiso 1 1 calc R U . . .
B42 B 0.4240(3) 0.6652(3) 0.8725(2) 0.0646(16) Uani 1 1 d . . . . .
H42 H 0.3768 0.6710 0.9011 0.078 Uiso 1 1 calc R U . . .
C60 C 0.4789(3) 0.3356(3) 0.6758(2) 0.0728(14) Uani 1 1 d . . . . .
H60A H 0.4174 0.3046 0.6563 0.109 Uiso 1 1 calc R U . . .
H60B H 0.5081 0.3317 0.6401 0.109 Uiso 1 1 calc R U . . .
H60C H 0.4894 0.3078 0.7014 0.109 Uiso 1 1 calc R U . . .
C51 C 0.3400(12) 0.4617(8) 0.9691(9) 0.102(6) Uani 0.408(13) 1 d D U P B 1
H51B H 0.3158 0.4748 1.0052 0.123 Uiso 0.408(13) 1 calc R U P B 1
C52 C 0.3815(10) 0.5248(9) 0.9448(5) 0.083(5) Uani 0.408(13) 1 d D U P B 1
H52B H 0.3948 0.5840 0.9702 0.099 Uiso 0.408(13) 1 calc R U P B 1
C052 C 0.4316(7) 0.5225(7) 0.9501(4) 0.091(4) Uani 0.592(13) 1 d D U P B 2
H05A H 0.4785 0.5807 0.9782 0.110 Uiso 0.592(13) 1 calc R U P B 2
C051 C 0.3971(9) 0.4652(6) 0.9784(5) 0.111(5) Uani 0.592(13) 1 d D . P B 2
H05C H 0.4172 0.4859 1.0248 0.133 Uiso 0.592(13) 1 calc R U P B 2

loop_
_atom_site_aniso_label
_atom_site_aniso_U_11
_atom_site_aniso_U_22
_atom_site_aniso_U_33
_atom_site_aniso_U_23
_atom_site_aniso_U_13
_atom_site_aniso_U_12
Cl1 0.1666(17) 0.1848(18) 0.0895(11) 0.0854(12) 0.0531(11) 0.1254(16)
Cl2 0.1435(16) 0.1325(14) 0.1738(18) 0.1184(14) 0.0770(14) 0.0850(13)
Cl3 0.0374(7) 0.1017(11) 0.1737(16) 0.0628(11) 0.0054(8) 0.0218(7)
Cl4 0.1658(17) 0.1931(19) 0.0835(11) 0.0836(12) 0.0532(11) 0.1269(16)
Cl5 0.1369(15) 0.1368(15) 0.1804(18) 0.1228(15) 0.0771(14) 0.0842(13)
Cl6 0.0338(7) 0.0974(11) 0.1722(16) 0.0588(11) 0.0059(8) 0.0184(7)
Cl1' 0.1335(14) 0.1216(14) 0.0660(9) 0.0008(9) 0.0000(9) 0.0719(12)
Cl2' 0.1571(17) 0.0622(9) 0.1219(14) 0.0326(9) 0.0306(12) 0.0414(10)
Cl3' 0.0743(9) 0.1132(12) 0.1864(17) 0.0978(12) 0.0871(11) 0.0620(9)
Cl4' 0.1378(15) 0.1256(14) 0.0703(10) -0.0024(9) -0.0029(10) 0.0767(13)
Cl5' 0.1545(16) 0.0583(9) 0.1260(14) 0.0346(9) 0.0298(12) 0.0363(10)
Cl6' 0.0747(9) 0.1114(12) 0.1844(17) 0.0956(12) 0.0872(10) 0.0632(9)
N1 0.0270(16) 0.066(2) 0.062(2) 0.0247(18) 0.0115(15) 0.0331(17)
N2 0.0406(18) 0.0330(17) 0.0384(18) -0.0039(14) 0.0016(14) 0.0182(15)
N1' 0.043(2) 0.072(2) 0.066(2) 0.036(2) 0.0211(17) 0.0375(19)
N2' 0.045(2) 0.091(3) 0.068(2) 0.049(2) 0.0197(17) 0.049(2)
C1 0.045(2) 0.062(3) 0.029(2) -0.0046(19) -0.0073(18) 0.023(2)
C2 0.031(2) 0.052(2) 0.027(2) -0.0009(18) -0.0190(16) 0.0013(19)
C11 0.032(2) 0.034(2) 0.079(3) 0.030(2) 0.029(2) 0.0097(18)
C12 0.065(3) 0.103(4) 0.064(3) 0.049(3) 0.016(2) 0.054(3)
C13 0.086(4) 0.137(5) 0.095(4) 0.069(4) 0.052(3) 0.089(4)
C14 0.102(4) 0.081(4) 0.081(4) 0.057(3) 0.045(3) 0.059(3)
C15 0.086(4) 0.082(3) 0.067(3) 0.043(3) 0.025(3) 0.051(3)
C16 0.049(3) 0.061(3) 0.086(3) 0.034(3) 0.022(2) 0.040(2)
C17 0.047(2) 0.073(3) 0.061(3) 0.039(3) 0.027(2) 0.038(2)
C18 0.073(5) 0.051(4) 0.068(4) 0.021(3) -0.010(4) 0.017(4)
C018 0.065(8) 0.058(7) 0.047(7) 0.031(6) 0.017(6) 0.045(6)
C19 0.071(5) 0.044(4) 0.091(6) 0.023(4) 0.012(4) 0.024(4)
C019 0.16(2) 0.145(18) 0.099(15) 0.109(15) 0.111(16) 0.147(18)
C20 0.077(4) 0.093(4) 0.083(4) 0.059(3) 0.025(3) 0.054(4)
C21 0.144(10) 0.125(9) 0.049(5) 0.030(5) -0.001(6) 0.040(8)
C021 0.067(6) 0.067(6) 0.066(6) 0.030(3) 0.0180(18) 0.035(3)
C22 0.149(10) 0.075(5) 0.059(5) 0.039(4) 0.008(5) 0.001(6)
C022 0.051(4) 0.050(4) 0.050(5) 0.022(2) 0.0135(15) 0.026(3)
C23 0.043(2) 0.058(2) 0.054(2) 0.030(2) 0.0269(19) 0.044(2)
C24 0.052(3) 0.057(3) 0.040(2) 0.009(2) 0.016(2) 0.031(2)
C25 0.052(3) 0.053(3) 0.065(3) 0.021(2) 0.005(2) 0.022(2)
C26 0.039(3) 0.066(3) 0.103(4) 0.045(3) 0.020(3) 0.026(2)
C27 0.048(3) 0.083(4) 0.101(4) 0.062(3) 0.044(3) 0.037(3)
C28 0.052(3) 0.061(3) 0.066(3) 0.022(2) 0.024(2) 0.039(2)
C29 0.039(2) 0.033(2) 0.071(3) 0.016(2) 0.006(2) 0.0083(19)
C30 0.043(2) 0.069(3) 0.105(4) 0.049(3) 0.035(2) 0.037(2)
O1 0.040(2) 0.055(2) 0.247(5) -0.008(3) -0.024(3) 0.0247(18)
C31 0.023(2) 0.044(2) 0.088(3) 0.030(2) 0.023(2) 0.0054(18)
C32 0.045(3) 0.071(3) 0.074(3) 0.028(3) 0.030(2) 0.037(2)
C41 0.035(2) 0.044(2) 0.055(2) 0.0150(19) -0.0003(19) 0.0230(19)
C42 0.070(3) 0.104(4) 0.060(3) 0.035(3) 0.040(2) 0.063(3)
C43 0.076(4) 0.135(5) 0.065(3) 0.051(3) 0.042(3) 0.056(4)
C44 0.069(3) 0.095(4) 0.068(3) 0.037(3) 0.018(3) 0.050(3)
C45 0.053(3) 0.072(3) 0.102(4) 0.038(3) 0.012(3) 0.042(3)
C46 0.070(3) 0.073(3) 0.059(3) 0.034(2) 0.030(2) 0.043(3)
C47 0.049(2) 0.044(2) 0.031(2) -0.0049(18) 0.0011(18) 0.025(2)
C48 0.285(11) 0.092(5) 0.085(5) 0.057(4) 0.099(6) 0.083(6)
C49 0.351(14) 0.092(5) 0.154(8) 0.075(6) 0.140(9) 0.124(8)
C50 0.087(4) 0.083(4) 0.093(4) 0.052(3) 0.036(3) 0.053(4)
C53 0.039(2) 0.0279(19) 0.049(2) 0.0112(18) 0.0084(19) 0.0132(17)
C54 0.029(2) 0.038(2) 0.092(4) 0.026(2) 0.017(2) 0.0115(19)
C55 0.049(3) 0.052(3) 0.078(3) 0.018(2) 0.012(2) 0.016(2)
C56 0.028(2) 0.048(3) 0.101(4) 0.034(3) 0.005(2) 0.019(2)
C57 0.044(3) 0.072(3) 0.104(4) 0.045(3) 0.031(3) 0.039(3)
C58 0.048(3) 0.078(3) 0.068(3) 0.044(3) 0.029(2) 0.037(2)
C59 0.033(2) 0.077(3) 0.096(3) 0.048(3) 0.030(2) 0.045(2)
O2 0.037(2) 0.092(3) 0.246(5) 0.010(3) 0.001(3) 0.045(2)
B3' 0.036(3) 0.077(4) 0.047(3) 0.025(3) 0.014(2) 0.036(3)
B4' 0.038(2) 0.034(2) 0.048(3) 0.024(2) 0.020(2) 0.008(2)
B5' 0.040(3) 0.075(4) 0.088(4) 0.040(3) 0.031(3) 0.023(3)
B6' 0.068(4) 0.086(4) 0.064(4) 0.049(3) 0.044(3) 0.033(3)
B7' 0.032(3) 0.078(4) 0.065(3) 0.036(3) 0.010(2) 0.029(3)
B8' 0.041(3) 0.080(4) 0.044(3) 0.031(3) 0.021(2) 0.039(3)
B9' 0.047(3) 0.062(3) 0.058(3) 0.033(3) 0.025(2) 0.033(3)
B10' 0.072(4) 0.110(5) 0.061(3) 0.049(3) 0.021(3) 0.056(4)
B11' 0.078(4) 0.084(4) 0.040(3) 0.030(3) 0.022(3) 0.043(3)
B12' 0.059(3) 0.077(4) 0.056(3) 0.031(3) 0.009(3) 0.041(3)
B33' 0.028(2) 0.045(3) 0.060(3) 0.026(2) 0.016(2) 0.018(2)
B34' 0.027(2) 0.068(3) 0.072(3) 0.034(3) 0.011(2) 0.031(2)
B35' 0.054(3) 0.071(3) 0.063(3) 0.046(3) 0.024(3) 0.030(3)
B36' 0.067(4) 0.110(5) 0.085(4) 0.059(4) 0.041(3) 0.060(4)
B37' 0.056(3) 0.052(3) 0.049(3) 0.015(2) 0.009(2) 0.037(3)
B38' 0.024(2) 0.030(2) 0.071(3) 0.028(2) 0.002(2) 0.0137(18)
B39' 0.036(2) 0.059(3) 0.079(4) 0.053(3) 0.012(2) 0.021(2)
B40' 0.075(4) 0.086(4) 0.081(4) 0.066(3) 0.040(3) 0.041(3)
B41' 0.073(4) 0.114(5) 0.066(4) 0.038(4) 0.023(3) 0.063(4)
B42' 0.057(3) 0.080(4) 0.063(3) 0.047(3) 0.019(3) 0.041(3)
O1' 0.089(3) 0.173(4) 0.176(4) 0.128(4) 0.079(3) 0.106(3)
O2' 0.104(3) 0.188(4) 0.180(4) 0.138(4) 0.099(3) 0.123(3)
C1' 0.045(3) 0.082(3) 0.060(3) 0.036(3) 0.018(2) 0.035(2)
C2' 0.051(3) 0.078(3) 0.053(3) 0.028(2) 0.021(2) 0.039(2)
C11' 0.035(2) 0.048(2) 0.064(3) 0.035(2) 0.027(2) 0.0229(19)
C12' 0.045(3) 0.063(3) 0.087(4) 0.024(3) 0.010(3) 0.019(2)
C13' 0.065(3) 0.081(4) 0.098(4) 0.035(3) 0.030(3) 0.048(3)
C14' 0.086(4) 0.081(4) 0.061(3) 0.036(3) 0.019(3) 0.050(3)
C15' 0.057(3) 0.103(4) 0.067(3) -0.003(3) -0.015(3) 0.036(3)
C16' 0.051(3) 0.094(4) 0.075(3) 0.009(3) 0.003(3) 0.047(3)
C17' 0.032(2) 0.064(3) 0.050(3) 0.023(2) -0.0035(19) 0.015(2)
C18' 0.073(3) 0.108(4) 0.080(4) 0.023(3) 0.002(3) 0.071(4)
C19' 0.112(5) 0.041(3) 0.090(4) 0.012(3) 0.015(3) 0.048(3)
C20' 0.073(4) 0.068(4) 0.073(4) 0.018(3) -0.007(3) 0.015(3)
C21' 0.081(4) 0.080(4) 0.084(4) 0.033(3) 0.028(3) 0.051(3)
C22' 0.090(4) 0.047(3) 0.059(3) 0.022(2) 0.015(3) 0.037(3)
C23' 0.040(2) 0.049(2) 0.040(2) 0.0283(19) 0.0053(17) 0.0203(19)
C24' 0.076(3) 0.150(5) 0.104(4) 0.089(4) 0.059(3) 0.093(4)
C25' 0.089(4) 0.131(5) 0.115(4) 0.095(4) 0.067(3) 0.084(4)
C26' 0.052(3) 0.055(3) 0.134(4) 0.065(3) 0.045(3) 0.033(2)
C27' 0.063(3) 0.101(4) 0.149(5) 0.065(4) 0.060(3) 0.064(3)
C28' 0.060(3) 0.138(5) 0.170(5) 0.135(5) 0.077(3) 0.077(3)
C29' 0.043(3) 0.080(3) 0.096(4) 0.052(3) 0.025(3) 0.040(3)
C30' 0.067(3) 0.147(6) 0.151(6) 0.109(5) 0.043(4) 0.069(4)
C31' 0.027(2) 0.061(3) 0.069(3) 0.032(2) 0.021(2) 0.021(2)
C32' 0.048(2) 0.070(3) 0.062(3) 0.026(2) 0.019(2) 0.041(2)
C41' 0.037(2) 0.043(2) 0.061(3) 0.021(2) -0.001(2) 0.0180(19)
C42' 0.049(3) 0.088(4) 0.088(4) 0.011(3) -0.002(3) 0.039(3)
C43' 0.066(4) 0.114(5) 0.083(4) 0.007(4) -0.010(3) 0.052(4)
C44' 0.071(3) 0.069(3) 0.053(3) 0.016(2) 0.003(2) 0.036(3)
C45' 0.076(3) 0.083(3) 0.057(3) 0.025(3) 0.026(3) 0.049(3)
C46' 0.036(2) 0.074(3) 0.057(3) 0.018(2) 0.017(2) 0.030(2)
C47' 0.099(4) 0.065(3) 0.037(2) 0.013(2) 0.013(2) 0.064(3)
C48' 0.081(4) 0.051(3) 0.078(3) 0.013(3) -0.004(3) 0.028(3)
C49' 0.116(5) 0.087(4) 0.079(4) 0.020(3) -0.009(4) 0.073(4)
C50' 0.135(5) 0.052(3) 0.050(3) 0.027(2) 0.018(3) 0.054(4)
C51' 0.057(3) 0.052(3) 0.083(4) 0.031(3) 0.012(3) 0.004(3)
C52' 0.041(3) 0.094(4) 0.099(4) 0.050(3) 0.020(3) 0.040(3)
C53' 0.0255(19) 0.039(2) 0.073(3) 0.019(2) 0.0114(18) 0.0241(18)
C54' 0.068(3) 0.098(4) 0.116(4) 0.081(3) 0.052(3) 0.062(3)
C55' 0.077(4) 0.135(5) 0.149(5) 0.115(4) 0.072(4) 0.080(4)
C56' 0.042(2) 0.068(3) 0.085(3) 0.037(3) 0.034(2) 0.035(2)
C57' 0.059(3) 0.116(4) 0.215(7) 0.135(5) 0.068(4) 0.064(3)
C58' 0.046(3) 0.085(4) 0.150(5) 0.068(4) 0.034(3) 0.036(3)
C59' 0.026(2) 0.063(3) 0.097(4) 0.051(3) 0.010(2) 0.021(2)
C60' 0.058(3) 0.135(5) 0.169(6) 0.120(5) 0.036(3) 0.055(3)
B3 0.034(2) 0.045(3) 0.062(3) 0.023(2) 0.034(2) 0.026(2)
B4 0.043(3) 0.042(3) 0.055(3) 0.017(2) 0.038(2) 0.020(2)
B5 0.039(3) 0.045(3) 0.105(5) 0.028(3) 0.034(3) 0.005(2)
B6 0.055(3) 0.083(4) 0.058(3) 0.026(3) 0.025(3) 0.021(3)
B7 0.041(3) 0.071(4) 0.064(3) 0.029(3) 0.020(2) 0.034(3)
B8 0.0348(12) 0.0352(13) 0.0339(13) 0.0125(9) 0.0122(9) 0.0198(9)
B9 0.068(3) 0.045(3) 0.053(3) 0.012(2) 0.021(3) 0.035(3)
B10 0.093(4) 0.045(3) 0.066(4) 0.011(3) 0.031(3) 0.031(3)
B11 0.062(3) 0.068(4) 0.048(3) 0.007(3) 0.007(3) 0.030(3)
B12 0.072(4) 0.069(4) 0.080(4) 0.039(3) 0.044(3) 0.052(3)
B33 0.025(2) 0.047(3) 0.043(3) 0.011(2) -0.018(2) 0.008(2)
B34 0.029(2) 0.040(3) 0.058(3) 0.015(2) -0.002(2) 0.015(2)
B35 0.075(4) 0.036(3) 0.058(3) 0.001(2) -0.007(3) 0.018(3)
B36 0.056(4) 0.038(3) 0.085(4) -0.006(3) -0.024(3) -0.003(3)
B37 0.044(3) 0.030(2) 0.029(2) -0.0046(19) -0.002(2) 0.011(2)
B38 0.038(2) 0.036(2) 0.067(3) 0.013(2) 0.015(2) 0.019(2)
B39 0.046(3) 0.036(3) 0.077(4) 0.013(3) 0.028(3) 0.014(2)
B40 0.072(4) 0.036(3) 0.074(4) -0.006(3) 0.001(3) 0.003(3)
B41 0.063(4) 0.049(3) 0.045(3) -0.005(2) 0.009(3) 0.009(3)
B42 0.056(3) 0.036(3) 0.037(3) -0.017(2) 0.004(2) 0.005(2)
C60 0.070(3) 0.054(3) 0.102(4) 0.023(3) 0.032(3) 0.046(3)
C51 0.102(6) 0.102(6) 0.102(6) 0.045(3) 0.0274(18) 0.054(3)
C52 0.083(5) 0.082(5) 0.083(5) 0.036(2) 0.0229(16) 0.044(3)
C052 0.092(4) 0.092(4) 0.091(4) 0.0414(19) 0.0232(14) 0.047(2)
C051 0.123(11) 0.095(8) 0.087(7) 0.063(7) -0.001(7) 0.025(7)

loop_
_atom_type_symbol
_atom_type_description
_atom_type_scat_dispersion_real
_atom_type_scat_dispersion_imag
_atom_type_scat_source
C C 0.0033 0.0016 'International Tables Vol C Tables 4.2.6.8 and 6.1.1.4'
H H 0.0000 0.0000 'International Tables Vol C Tables 4.2.6.8 and 6.1.1.4'
B B 0.0013 0.0007 'International Tables Vol C Tables 4.2.6.8 and 6.1.1.4'
N N 0.0061 0.0033 'International Tables Vol C Tables 4.2.6.8 and 6.1.1.4'
O O 0.0106 0.0060 'International Tables Vol C Tables 4.2.6.8 and 6.1.1.4'
Cl Cl 0.1484 0.1585 'International Tables Vol C Tables 4.2.6.8 and 6.1.1.4'

loop_
_geom_angle_atom_site_label_1
_geom_angle_atom_site_label_2
_geom_angle_atom_site_label_3
_geom_angle
C29 N1 B3 128.6(3)
C59 N2 B33 127.5(3)
C29' N1' B3' 128.4(4)
C59' N2' B33' 128.3(4)
C2 C1 B6 62.3(3)
C2 C1 B4 114.0(3)
B6 C1 B4 118.1(4)
C2 C1 B5 113.2(3)
B6 C1 B5 63.2(3)
B4 C1 B5 64.7(3)
C2 C1 B3 62.2(3)
B6 C1 B3 116.7(4)
B4 C1 B3 63.4(3)
B5 C1 B3 117.0(3)
C1 C2 B11 109.1(4)
C1 C2 B6 61.0(3)
B11 C2 B6 61.6(3)
C1 C2 B7 111.5(3)
B11 C2 B7 63.8(3)
B6 C2 B7 115.9(4)
C1 C2 B3 61.6(2)
B11 C2 B3 114.6(3)
B6 C2 B3 115.1(4)
B7 C2 B3 62.9(2)
C12 C11 C16 118.4(4)
C12 C11 B4 120.0(4)
C16 C11 B4 121.5(4)
C11 C12 C13 121.1(4)
C14 C13 C12 120.5(5)
C13 C14 C15 119.6(5)
C13 C14 Cl1 122.2(4)
C15 C14 Cl1 118.1(4)
C14 C15 C16 118.8(5)
C11 C16 C15 121.6(4)
C22 C17 C18 117.8(6)
C018 C17 C022 110.0(10)
C22 C17 B7 119.1(5)
C18 C17 B7 122.8(5)
C018 C17 B7 133.1(7)
C022 C17 B7 116.7(8)
C19 C18 C17 121.7(6)
C019 C018 C17 128.0(14)
C18 C19 C20 118.2(6)
C20 C019 C018 118.7(14)
C21 C20 C19 118.1(6)
C019 C20 C021 124.4(13)
C019 C20 Cl2 118.2(9)
C21 C20 Cl2 122.2(6)
C19 C20 Cl2 119.8(5)
C021 C20 Cl2 116.3(9)
C20 C21 C22 123.0(8)
C022 C021 C20 112.9(16)
C17 C22 C21 121.0(8)
C021 C022 C17 123.6(15)
C24 C23 C28 118.0(4)
C24 C23 B8 122.4(3)
C28 C23 B8 119.6(3)
C23 C24 C25 120.6(4)
C26 C25 C24 118.9(4)
C27 C26 C25 123.1(4)
C27 C26 Cl3 118.4(4)
C25 C26 Cl3 118.6(4)
C26 C27 C28 117.4(4)
C27 C28 C23 121.9(4)
O1 C29 N1 121.0(4)
O1 C29 C30 119.6(4)
N1 C29 C30 119.4(3)
C32 C31 B35 110.7(4)
C32 C31 B34 110.7(3)
B35 C31 B34 61.5(3)
C32 C31 B36 63.0(3)
B35 C31 B36 61.9(3)
B34 C31 B36 113.9(4)
C32 C31 B33 60.1(2)
B35 C31 B33 115.2(3)
B34 C31 B33 64.5(2)
B36 C31 B33 115.7(4)
C31 C32 B33 63.0(3)
C31 C32 B37 114.8(3)
B33 C32 B37 65.1(3)
C31 C32 B41 112.1(4)
B33 C32 B41 117.0(3)
B37 C32 B41 62.8(3)
C31 C32 B36 61.4(3)
B33 C32 B36 116.9(4)
B37 C32 B36 116.4(4)
B41 C32 B36 62.9(3)
C46 C41 C42 116.2(4)
C46 C41 B34 119.2(4)
C42 C41 B34 124.0(3)
C43 C42 C41 122.8(5)
C42 C43 C44 119.2(5)
C45 C44 C43 120.4(5)
C45 C44 Cl4 120.7(4)
C43 C44 Cl4 118.5(4)
C44 C45 C46 118.1(4)
C41 C46 C45 123.0(4)
C48 C47 C052 110.9(6)
C48 C47 C52 106.8(7)
C48 C47 B37 125.8(4)
C052 C47 B37 122.8(5)
C52 C47 B37 118.6(6)
C47 C48 C49 122.3(6)
C50 C49 C48 123.6(7)
C051 C50 C49 114.9(7)
C49 C50 C51 105.7(9)
C051 C50 Cl5 121.8(6)
C49 C50 Cl5 122.8(5)
C51 C50 Cl5 119.4(7)
C54 C53 C58 116.0(4)
C54 C53 B38 122.2(4)
C58 C53 B38 121.8(4)
C55 C54 C53 122.7(4)
C54 C55 C56 119.2(5)
C57 C56 C55 119.2(4)
C57 C56 Cl6 120.2(4)
C55 C56 Cl6 120.6(4)
C58 C57 C56 120.5(4)
C57 C58 C53 122.2(4)
O2 C59 N2 121.4(4)
O2 C59 C60 122.7(4)
N2 C59 C60 115.8(4)
N1' B3' C1' 120.8(3)
N1' B3' C2' 122.6(3)
C1' B3' C2' 57.1(3)
N1' B3' B8' 128.2(4)
C1' B3' B8' 103.5(3)
C2' B3' B8' 102.9(3)
N1' B3' B4' 122.2(4)
C1' B3' B4' 57.8(3)
C2' B3' B4' 103.7(3)
B8' B3' B4' 60.3(3)
N1' B3' B7' 124.9(4)
C1' B3' B7' 103.8(3)
C2' B3' B7' 57.6(3)
B8' B3' B7' 59.7(3)
B4' B3' B7' 107.9(3)
C11' B4' C1' 119.6(3)
C11' B4' B9' 126.1(4)
C1' B4' B9' 103.1(3)
C11' B4' B5' 117.3(3)
C1' B4' B5' 57.4(3)
B9' B4' B5' 59.9(3)
C11' B4' B3' 121.9(3)
C1' B4' B3' 58.5(3)
B9' B4' B3' 107.5(3)
B5' B4' B3' 107.2(3)
C11' B4' B8' 129.1(3)
C1' B4' B8' 103.6(3)
B9' B4' B8' 60.1(3)
B5' B4' B8' 107.7(3)
B3' B4' B8' 59.6(2)
C1' B5' B6' 59.9(3)
C1' B5' B9' 103.8(4)
B6' B5' B9' 109.0(4)
C1' B5' B10' 104.9(4)
B6' B5' B10' 60.3(3)
B9' B5' B10' 60.3(3)
C1' B5' B4' 58.7(3)
B6' B5' B4' 110.1(4)
B9' B5' B4' 59.6(3)
B10' B5' B4' 108.7(4)
C1' B6' C2' 56.5(3)
C1' B6' B5' 57.3(3)
C2' B6' B5' 102.6(4)
C1' B6' B10' 102.7(4)
C2' B6' B10' 102.2(4)
B5' B6' B10' 60.0(3)
C1' B6' B11' 102.7(3)
C2' B6' B11' 57.0(3)
B5' B6' B11' 107.0(4)
B10' B6' B11' 59.5(3)
C17' B7' C2' 121.0(4)
C17' B7' B12' 127.6(4)
C2' B7' B12' 102.5(4)
C17' B7' B11' 120.8(4)
C2' B7' B11' 57.5(3)
B12' B7' B11' 59.4(3)
C17' B7' B8' 126.8(4)
C2' B7' B8' 102.8(3)
B12' B7' B8' 60.3(3)
B11' B7' B8' 107.3(4)
C17' B7' B3' 120.0(4)
C2' B7' B3' 57.9(2)
B12' B7' B3' 106.9(4)
B11' B7' B3' 106.5(4)
B8' B7' B3' 59.2(3)
C23' B8' B9' 121.6(3)
C23' B8' B3' 123.2(4)
B9' B8' B3' 107.0(3)
C23' B8' B7' 121.3(4)
B9' B8' B7' 107.5(3)
B3' B8' B7' 61.1(2)
C23' B8' B4' 122.7(3)
B9' B8' B4' 59.0(3)
B3' B8' B4' 60.1(3)
B7' B8' B4' 108.9(3)
C23' B8' B12' 120.8(3)
B9' B8' B12' 59.6(3)
B3' B8' B12' 107.8(3)
B7' B8' B12' 59.5(3)
B4' B8' B12' 107.1(3)
B4' B9' B5' 60.5(3)
B4' B9' B8' 60.9(3)
B5' B9' B8' 108.7(4)
B4' B9' B12' 109.4(3)
B5' B9' B12' 107.8(4)
B8' B9' B12' 60.6(3)
B4' B9' B10' 109.0(3)
B5' B9' B10' 59.8(3)
B8' B9' B10' 108.7(4)
B12' B9' B10' 59.8(3)
B11' B10' B12' 60.0(3)
B11' B10' B5' 107.6(4)
B12' B10' B5' 108.1(4)
B11' B10' B6' 60.6(3)
B12' B10' B6' 109.0(4)
B5' B10' B6' 59.7(3)
B11' B10' B9' 107.6(4)
B12' B10' B9' 60.1(3)
B5' B10' B9' 59.8(3)
B6' B10' B9' 108.1(4)
C2' B11' B12' 104.0(3)
C2' B11' B10' 104.5(4)
B12' B11' B10' 60.1(3)
C2' B11' B7' 58.7(3)
B12' B11' B7' 60.2(3)
B10' B11' B7' 108.9(4)
C2' B11' B6' 59.8(3)
B12' B11' B6' 108.6(4)
B10' B11' B6' 59.9(3)
B7' B11' B6' 110.0(4)
B11' B12' B10' 59.9(3)
B11' B12' B7' 60.4(3)
B10' B12' B7' 108.9(4)
B11' B12' B9' 107.6(4)
B10' B12' B9' 60.1(3)
B7' B12' B9' 108.2(3)
B11' B12' B8' 108.0(3)
B10' B12' B8' 108.3(4)
B7' B12' B8' 60.2(3)
B9' B12' B8' 59.8(3)
N2' B33' C32' 120.9(3)
N2' B33' C31' 120.1(3)
C32' B33' C31' 56.0(2)
N2' B33' B38' 129.3(3)
C32' B33' B38' 103.9(3)
C31' B33' B38' 103.5(3)
N2' B33' B37' 125.3(4)
C32' B33' B37' 57.9(3)
C31' B33' B37' 102.9(3)
B38' B33' B37' 60.2(2)
N2' B33' B34' 122.3(4)
C32' B33' B34' 103.3(3)
C31' B33' B34' 57.2(2)
B38' B33' B34' 61.3(2)
B37' B33' B34' 108.6(3)
C41' B34' C31' 122.4(3)
C41' B34' B35' 119.3(4)
C31' B34' B35' 57.5(3)
C41' B34' B39' 125.0(4)
C31' B34' B39' 102.6(4)
B35' B34' B39' 59.5(3)
C41' B34' B33' 122.5(4)
C31' B34' B33' 59.0(2)
B35' B34' B33' 107.3(3)
B39' B34' B33' 106.5(3)
C41' B34' B38' 127.3(4)
C31' B34' B38' 102.8(3)
B35' B34' B38' 106.8(3)
B39' B34' B38' 59.7(2)
B33' B34' B38' 58.5(2)
C31' B35' B40' 105.1(4)
C31' B35' B36' 58.6(3)
B40' B35' B36' 59.5(3)
C31' B35' B39' 104.4(3)
B40' B35' B39' 61.6(3)
B36' B35' B39' 108.2(4)
C31' B35' B34' 58.6(2)
B40' B35' B34' 110.9(4)
B36' B35' B34' 108.7(4)
B39' B35' B34' 60.7(2)
C31' B36' C32' 57.0(3)
C31' B36' B40' 104.7(4)
C32' B36' B40' 106.1(4)
C31' B36' B41' 105.8(4)
C32' B36' B41' 60.2(3)
B40' B36' B41' 60.4(3)
C31' B36' B35' 58.0(3)
C32' B36' B35' 104.2(4)
B40' B36' B35' 59.6(3)
B41' B36' B35' 108.0(4)
C47' B37' C32' 122.8(4)
C47' B37' B42' 125.1(4)
C32' B37' B42' 102.8(4)
C47' B37' B38' 125.4(4)
C32' B37' B38' 103.5(3)
B42' B37' B38' 60.6(3)
C47' B37' B41' 119.8(4)
C32' B37' B41' 59.4(3)
B42' B37' B41' 58.1(3)
B38' B37' B41' 107.6(4)
C47' B37' B33' 121.6(4)
C32' B37' B33' 58.3(2)
B42' B37' B33' 107.2(3)
B38' B37' B33' 59.3(2)
B41' B37' B33' 108.3(4)
C53' B38' B33' 122.4(3)
C53' B38' B37' 121.0(3)
B33' B38' B37' 60.5(2)
C53' B38' B42' 121.8(3)
B33' B38' B42' 107.2(3)
B37' B38' B42' 59.4(3)
C53' B38' B39' 122.3(3)
B33' B38' B39' 107.6(3)
B37' B38' B39' 107.1(4)
B42' B38' B39' 58.9(3)
C53' B38' B34' 123.3(4)
B33' B38' B34' 60.2(2)
B37' B38' B34' 108.1(3)
B42' B38' B34' 106.1(3)
B39' B38' B34' 59.4(2)
B42' B39' B35' 106.4(4)
B42' B39' B34' 108.6(3)
B35' B39' B34' 59.8(3)
B42' B39' B40' 60.1(3)
B35' B39' B40' 58.4(3)
B34' B39' B40' 107.5(3)
B42' B39' B38' 60.5(3)
B35' B39' B38' 108.0(3)
B34' B39' B38' 60.9(2)
B40' B39' B38' 108.7(4)
B36' B40' B35' 60.8(3)
B36' B40' B41' 60.2(3)
B35' B40' B41' 108.7(4)
B36' B40' B42' 106.2(4)
B35' B40' B42' 106.9(4)
B41' B40' B42' 58.5(3)
B36' B40' B39' 107.9(4)
B35' B40' B39' 60.0(3)
B41' B40' B39' 106.8(4)
B42' B40' B39' 59.0(3)
C32' B41' B42' 103.1(4)
C32' B41' B36' 57.9(3)
B42' B41' B36' 108.0(4)
C32' B41' B40' 103.5(4)
B42' B41' B40' 61.6(3)
B36' B41' B40' 59.3(3)
C32' B41' B37' 57.5(3)
B42' B41' B37' 60.5(3)
B36' B41' B37' 107.3(4)
B40' B41' B37' 109.7(4)
B41' B42' B39' 109.4(4)
B41' B42' B37' 61.4(3)
B39' B42' B37' 109.0(3)
B41' B42' B40' 59.9(3)
B39' B42' B40' 60.8(3)
B37' B42' B40' 109.2(4)
B41' B42' B38' 109.7(3)
B39' B42' B38' 60.6(3)
B37' B42' B38' 60.1(2)
B40' B42' B38' 109.4(4)
C2' C1' B5' 111.4(4)
C2' C1' B4' 111.9(3)
B5' C1' B4' 63.9(3)
C2' C1' B3' 61.5(3)
B5' C1' B3' 116.8(3)
B4' C1' B3' 63.7(3)
C2' C1' B6' 62.2(3)
B5' C1' B6' 62.8(3)
B4' C1' B6' 116.8(4)
B3' C1' B6' 116.8(4)
C1' C2' B11' 111.5(4)
C1' C2' B7' 112.8(3)
B11' C2' B7' 63.8(3)
C1' C2' B3' 61.4(3)
B11' C2' B3' 117.1(3)
B7' C2' B3' 64.5(3)
C1' C2' B6' 61.3(3)
B11' C2' B6' 63.2(3)
B7' C2' B6' 117.2(4)
B3' C2' B6' 116.0(4)
C16' C11' C12' 115.7(4)
C16' C11' B4' 124.7(4)
C12' C11' B4' 119.3(4)
C13' C12' C11' 122.7(4)
C14' C13' C12' 118.9(5)
C15' C14' C13' 120.8(5)
C15' C14' Cl1' 118.3(4)
C13' C14' Cl1' 120.8(4)
C14' C15' C16' 119.6(4)
C15' C16' C11' 122.2(4)
C22' C17' C18' 116.0(4)
C22' C17' B7' 116.8(4)
C18' C17' B7' 127.1(4)
C19' C18' C17' 121.9(5)
C20' C19' C18' 119.2(5)
C21' C20' C19' 121.6(5)
C21' C20' Cl2' 122.1(5)
C19' C20' Cl2' 116.3(5)
C20' C21' C22' 119.8(5)
C17' C22' C21' 121.4(5)
C24' C23' C28' 114.1(4)
C24' C23' B8' 123.0(4)
C28' C23' B8' 122.9(4)
C23' C24' C25' 124.2(4)
C26' C25' C24' 120.0(5)
C25' C26' C27' 119.4(4)
C25' C26' Cl3' 121.2(4)
C27' C26' Cl3' 119.3(4)
C26' C27' C28' 119.9(4)
C23' C28' C27' 122.1(4)
O1' C29' N1' 120.8(5)
O1' C29' C30' 121.5(4)
N1' C29' C30' 117.5(4)
C32' C31' B35' 112.2(3)
C32' C31' B36' 61.7(3)
B35' C31' B36' 63.4(3)
C32' C31' B34' 112.8(3)
B35' C31' B34' 63.9(3)
B36' C31' B34' 117.1(3)
C32' C31' B33' 61.2(3)
B35' C31' B33' 116.3(3)
B36' C31' B33' 115.4(4)
B34' C31' B33' 63.7(3)
C31' C32' B36' 61.3(3)
C31' C32' B33' 62.8(2)
B36' C32' B33' 116.4(4)
C31' C32' B37' 112.8(3)
B36' C32' B37' 115.4(3)
B33' C32' B37' 63.8(3)
C31' C32' B41' 110.4(4)
B36' C32' B41' 61.8(3)
B33' C32' B41' 115.9(3)
B37' C32' B41' 63.1(3)
C42' C41' C46' 116.7(4)
C42' C41' B34' 121.8(4)
C46' C41' B34' 121.2(3)
C43' C42' C41' 122.1(5)
C42' C43' C44' 120.2(5)
C45' C44' C43' 119.4(4)
C45' C44' Cl4' 119.6(4)
C43' C44' Cl4' 120.9(4)
C44' C45' C46' 120.7(4)
C45' C46' C41' 120.7(4)
C48' C47' C52' 115.6(5)
C48' C47' B37' 122.1(4)
C52' C47' B37' 122.2(4)
C47' C48' C49' 123.4(5)
C48' C49' C50' 118.2(5)
C51' C50' C49' 121.3(5)
C51' C50' Cl5' 117.5(5)
C49' C50' Cl5' 121.2(4)
C50' C51' C52' 118.0(5)
C51' C52' C47' 123.5(5)
C54' C53' C58' 114.8(4)
C54' C53' B38' 123.6(3)
C58' C53' B38' 121.6(4)
C55' C54' C53' 121.8(4)
C56' C55' C54' 119.6(4)
C57' C56' C55' 121.6(4)
C57' C56' Cl6' 120.9(4)
C55' C56' Cl6' 117.5(4)
C56' C57' C58' 118.6(4)
C57' C58' C53' 123.6(5)
O2' C59' N2' 121.4(4)
O2' C59' C60' 123.6(4)
N2' C59' C60' 115.0(4)
N1 B3 C1 122.4(3)
N1 B3 C2 121.4(3)
C1 B3 C2 56.2(2)
N1 B3 B8 127.0(3)
C1 B3 B8 103.5(3)
C2 B3 B8 105.0(3)
N1 B3 B4 122.3(4)
C1 B3 B4 57.9(2)
C2 B3 B4 104.6(3)
B8 B3 B4 60.8(2)
N1 B3 B7 122.6(4)
C1 B3 B7 103.8(3)
C2 B3 B7 58.6(2)
B8 B3 B7 61.2(2)
B4 B3 B7 110.1(3)
C11 B4 C1 120.7(3)
C11 B4 B9 124.5(4)
C1 B4 B9 101.5(3)
C11 B4 B3 125.3(3)
C1 B4 B3 58.7(3)
B9 B4 B3 106.3(3)
C11 B4 B8 130.8(3)
C1 B4 B8 102.9(3)
B9 B4 B8 59.7(2)
B3 B4 B8 59.1(2)
C11 B4 B5 115.0(4)
C1 B4 B5 57.9(3)
B9 B4 B5 58.4(3)
B3 B4 B5 107.5(4)
B8 B4 B5 106.7(3)
C1 B5 B9 102.1(3)
C1 B5 B10 103.7(4)
B9 B5 B10 60.8(3)
C1 B5 B6 58.0(3)
B9 B5 B6 108.0(4)
B10 B5 B6 60.5(3)
C1 B5 B4 57.3(3)
B9 B5 B4 59.8(2)
B10 B5 B4 109.0(3)
B6 B5 B4 107.5(4)
C1 B6 C2 56.7(3)
C1 B6 B11 103.7(4)
C2 B6 B11 59.1(3)
C1 B6 B10 103.4(4)
C2 B6 B10 104.9(4)
B11 B6 B10 59.7(3)
C1 B6 B5 58.8(3)
C2 B6 B5 105.2(4)
B11 B6 B5 107.4(4)
B10 B6 B5 59.3(3)
C17 B7 C2 121.3(4)
C17 B7 B3 122.2(4)
C2 B7 B3 58.5(2)
C17 B7 B12 127.3(4)
C2 B7 B12 101.8(4)
B3 B7 B12 105.1(4)
C17 B7 B11 120.5(4)
C2 B7 B11 57.7(3)
B3 B7 B11 106.0(4)
B12 B7 B11 58.3(3)
C17 B7 B8 127.7(4)
C2 B7 B8 102.9(3)
B3 B7 B8 58.7(2)
B12 B7 B8 59.1(3)
B11 B7 B8 105.6(4)
C23 B8 B3 121.1(3)
C23 B8 B9 124.2(3)
B3 B8 B9 107.0(3)
C23 B8 B12 122.8(3)
B3 B8 B12 106.9(3)
B9 B8 B12 58.9(3)
C23 B8 B4 122.7(3)
B3 B8 B4 60.0(2)
B9 B8 B4 59.6(2)
B12 B8 B4 106.8(3)
C23 B8 B7 119.6(3)
B3 B8 B7 60.0(2)
B9 B8 B7 107.6(3)
B12 B8 B7 60.0(3)
B4 B8 B7 108.5(3)
B5 B9 B12 108.0(4)
B5 B9 B10 59.7(3)
B12 B9 B10 59.9(3)
B5 B9 B4 61.8(3)
B12 B9 B4 109.0(4)
B10 B9 B4 109.8(4)
B5 B9 B8 110.2(3)
B12 B9 B8 60.6(3)
B10 B9 B8 109.5(4)
B4 B9 B8 60.7(2)
B5 B10 B11 107.8(4)
B5 B10 B12 107.4(4)
B11 B10 B12 59.9(3)
B5 B10 B9 59.5(3)
B11 B10 B9 107.1(4)
B12 B10 B9 59.4(3)
B5 B10 B6 60.3(3)
B11 B10 B6 59.2(3)
B12 B10 B6 106.9(4)
B9 B10 B6 106.9(4)
C2 B11 B12 104.2(3)
C2 B11 B10 106.1(4)
B12 B11 B10 60.2(3)
C2 B11 B6 59.3(3)
B12 B11 B6 108.6(4)
B10 B11 B6 61.1(4)
C2 B11 B7 58.5(2)
B12 B11 B7 60.6(3)
B10 B11 B7 110.2(4)
B6 B11 B7 109.4(4)
B11 B12 B9 108.0(4)
B11 B12 B10 59.8(3)
B9 B12 B10 60.7(3)
B11 B12 B8 109.3(3)
B9 B12 B8 60.5(3)
B10 B12 B8 110.1(4)
B11 B12 B7 61.1(3)
B9 B12 B7 109.5(4)
B10 B12 B7 110.3(4)
B8 B12 B7 60.9(3)
N2 B33 C32 123.5(3)
N2 B33 C31 120.7(4)
C32 B33 C31 56.9(2)
N2 B33 B38 126.6(3)
C32 B33 B38 103.7(3)
C31 B33 B38 104.6(3)
N2 B33 B37 125.3(4)
C32 B33 B37 57.3(2)
C31 B33 B37 103.8(3)
B38 B33 B37 60.4(3)
N2 B33 B34 122.7(3)
C32 B33 B34 102.1(3)
C31 B33 B34 56.9(2)
B38 B33 B34 60.8(3)
B37 B33 B34 107.3(3)
C41 B34 C31 117.7(3)
C41 B34 B35 116.1(4)
C31 B34 B35 58.4(3)
C41 B34 B39 126.4(4)
C31 B34 B39 104.8(3)
B35 B34 B39 61.0(3)
C41 B34 B38 129.5(3)
C31 B34 B38 103.6(3)
B35 B34 B38 109.6(4)
B39 B34 B38 61.4(3)
C41 B34 B33 121.9(3)
C31 B34 B33 58.6(2)
B35 B34 B33 107.8(3)
B39 B34 B33 107.3(4)
B38 B34 B33 57.8(3)
C31 B35 B34 60.0(2)
C31 B35 B36 60.8(3)
B34 B35 B36 111.7(4)
C31 B35 B40 104.9(4)
B34 B35 B40 110.1(4)
B36 B35 B40 58.2(4)
C31 B35 B39 105.7(4)
B34 B35 B39 60.5(3)
B36 B35 B39 108.7(5)
B40 B35 B39 61.1(3)
B40 B36 C31 104.3(4)
B40 B36 B35 60.9(4)
C31 B36 B35 57.3(3)
B40 B36 C32 102.6(4)
C31 B36 C32 55.6(2)
B35 B36 C32 101.3(3)
B40 B36 B41 59.6(4)
C31 B36 B41 103.0(3)
B35 B36 B41 107.0(4)
C32 B36 B41 57.5(3)
C47 B37 C32 120.9(4)
C47 B37 B42 127.4(4)
C32 B37 B42 103.2(3)
C47 B37 B41 119.9(4)
C32 B37 B41 59.6(3)
B42 B37 B41 58.9(3)
C47 B37 B38 126.4(3)
C32 B37 B38 102.5(3)
B42 B37 B38 60.9(3)
B41 B37 B38 108.1(4)
C47 B37 B33 119.9(3)
C32 B37 B33 57.6(2)
B42 B37 B33 107.0(3)
B41 B37 B33 108.2(3)
B38 B37 B33 58.6(2)
C53 B38 B33 123.5(3)
C53 B38 B42 121.3(4)
B33 B38 B42 106.9(3)
C53 B38 B37 122.1(4)
B33 B38 B37 61.0(3)
B42 B38 B37 58.3(3)
C53 B38 B34 123.8(4)
B33 B38 B34 61.4(3)
B42 B38 B34 104.9(3)
B37 B38 B34 108.3(3)
C53 B38 B39 121.8(4)
B33 B38 B39 107.1(3)
B42 B38 B39 58.7(3)
B37 B38 B39 105.8(3)
B34 B38 B39 57.7(3)
B34 B39 B35 58.5(3)
B34 B39 B42 108.4(4)
B35 B39 B42 107.6(4)
B34 B39 B40 106.6(4)
B35 B39 B40 58.9(3)
B42 B39 B40 61.1(3)
B34 B39 B38 60.9(3)
B35 B39 B38 107.2(3)
B42 B39 B38 59.9(3)
B40 B39 B38 108.4(4)
B36 B40 B41 63.4(4)
B36 B40 B35 60.9(4)
B41 B40 B35 109.9(4)
B36 B40 B39 110.0(4)
B41 B40 B39 107.3(4)
B35 B40 B39 59.9(3)
B36 B40 B42 109.4(4)
B41 B40 B42 58.1(3)
B35 B40 B42 106.9(3)
B39 B40 B42 59.2(3)
C32 B41 B42 102.5(3)
C32 B41 B40 102.3(4)
B42 B41 B40 62.8(3)
C32 B41 B37 57.6(3)
B42 B41 B37 60.1(3)
B40 B41 B37 110.2(4)
C32 B41 B36 59.6(3)
B42 B41 B36 108.1(4)
B40 B41 B36 57.0(3)
B37 B41 B36 109.2(3)
B41 B42 B37 61.0(3)
B41 B42 B39 108.4(4)
B37 B42 B39 110.0(3)
B41 B42 B38 109.7(4)
B37 B42 B38 60.8(3)
B39 B42 B38 61.4(3)
B41 B42 B40 59.0(3)
B37 B42 B40 107.9(4)
B39 B42 B40 59.7(3)
B38 B42 B40 108.5(4)
C52 C51 C50 120.2(13)
C51 C52 C47 122.1(12)
C051 C052 C47 126.1(9)
C50 C051 C052 120.0(9)

loop_
_geom_bond_atom_site_label_1
_geom_bond_atom_site_label_2
_geom_bond_distance
Cl1 C14 1.724(5)
Cl2 C20 1.764(5)
Cl3 C26 1.751(5)
Cl4 C44 1.739(5)
Cl5 C50 1.716(5)
Cl6 C56 1.729(4)
Cl1' C14' 1.750(5)
Cl2' C20' 1.734(6)
Cl3' C26' 1.725(5)
Cl4' C44' 1.739(5)
Cl5' C50' 1.732(5)
Cl6' C56' 1.758(4)
N1 C29 1.333(5)
N1 B3 1.457(5)
N2 C59 1.342(4)
N2 B33 1.477(5)
N1' C29' 1.348(5)
N1' B3' 1.467(6)
N2' C59' 1.377(5)
N2' B33' 1.448(5)
C1 C2 1.615(6)
C1 B6 1.690(6)
C1 B4 1.694(6)
C1 B5 1.705(7)
C1 B3 1.709(6)
C2 B11 1.707(7)
C2 B6 1.710(7)
C2 B7 1.722(6)
C2 B3 1.720(5)
C11 C12 1.359(6)
C11 C16 1.375(5)
C11 B4 1.579(6)
C12 C13 1.370(6)
C13 C14 1.369(7)
C14 C15 1.379(7)
C15 C16 1.381(6)
C17 C22 1.317(9)
C17 C18 1.379(7)
C17 C018 1.369(14)
C17 C022 1.459(17)
C17 B7 1.577(7)
C18 C19 1.343(9)
C018 C019 1.35(2)
C19 C20 1.439(9)
C019 C20 1.152(15)
C20 C21 1.269(10)
C20 C021 1.50(2)
C21 C22 1.382(12)
C021 C022 1.34(2)
C23 C24 1.377(5)
C23 C28 1.396(5)
C23 B8 1.612(5)
C24 C25 1.387(5)
C25 C26 1.368(6)
C26 C27 1.352(7)
C27 C28 1.389(6)
C29 O1 1.193(5)
C29 C30 1.485(6)
C31 C32 1.635(6)
C31 B35 1.678(7)
C31 B34 1.706(5)
C31 B36 1.741(7)
C31 B33 1.739(6)
C32 B33 1.693(6)
C32 B37 1.688(6)
C32 B41 1.725(7)
C32 B36 1.765(7)
C41 C46 1.370(5)
C41 C42 1.391(5)
C41 B34 1.584(6)
C42 C43 1.348(6)
C43 C44 1.378(6)
C44 C45 1.377(6)
C45 C46 1.379(6)
C47 C48 1.357(6)
C47 C052 1.374(7)
C47 C52 1.389(8)
C47 B37 1.553(6)
C48 C49 1.352(7)
C49 C50 1.344(7)
C50 C051 1.334(8)
C50 C51 1.386(9)
C53 C54 1.379(5)
C53 C58 1.385(5)
C53 B38 1.567(6)
C54 C55 1.369(5)
C55 C56 1.382(6)
C56 C57 1.363(6)
C57 C58 1.356(6)
C59 O2 1.165(5)
C59 C60 1.510(6)
B3' C1' 1.709(7)
B3' C2' 1.710(6)
B3' B8' 1.788(6)
B3' B4' 1.797(7)
B3' B7' 1.822(6)
B4' C11' 1.584(6)
B4' C1' 1.696(6)
B4' B9' 1.766(6)
B4' B5' 1.781(7)
B4' B8' 1.800(6)
B5' C1' 1.672(7)
B5' B6' 1.767(8)
B5' B9' 1.772(6)
B5' B10' 1.772(8)
B6' C1' 1.719(7)
B6' C2' 1.733(7)
B6' B10' 1.778(8)
B6' B11' 1.790(8)
B7' C17' 1.569(7)
B7' C2' 1.703(6)
B7' B12' 1.787(7)
B7' B11' 1.790(7)
B7' B8' 1.798(7)
B8' C23' 1.586(6)
B8' B9' 1.786(7)
B8' B12' 1.801(7)
B9' B12' 1.781(7)
B9' B10' 1.781(7)
B10' B11' 1.771(8)
B10' B12' 1.775(8)
B11' C2' 1.682(7)
B11' B12' 1.772(7)
B33' C32' 1.707(6)
B33' C31' 1.732(6)
B33' B38' 1.779(5)
B33' B37' 1.801(6)
B33' B34' 1.811(7)
B34' C41' 1.562(6)
B34' C31' 1.698(6)
B34' B35' 1.786(7)
B34' B39' 1.802(6)
B34' B38' 1.830(6)
B35' C31' 1.678(6)
B35' B40' 1.749(8)
B35' B36' 1.769(8)
B35' B39' 1.779(6)
B36' C31' 1.689(7)
B36' C32' 1.695(8)
B36' B40' 1.747(8)
B36' B41' 1.763(9)
B37' C47' 1.566(7)
B37' C32' 1.701(6)
B37' B42' 1.783(7)
B37' B38' 1.796(6)
B37' B41' 1.799(8)
B38' C53' 1.583(6)
B38' B42' 1.805(7)
B38' B39' 1.807(6)
B39' B42' 1.776(7)
B39' B40' 1.808(8)
B40' B41' 1.767(9)
B40' B42' 1.796(7)
B41' C32' 1.736(7)
B41' B42' 1.741(7)
O1' C29' 1.187(6)
O2' C59' 1.181(5)
C1' C2' 1.634(6)
C11' C16' 1.374(5)
C11' C12' 1.381(6)
C12' C13' 1.368(6)
C13' C14' 1.356(7)
C14' C15' 1.346(7)
C15' C16' 1.373(6)
C17' C22' 1.389(6)
C17' C18' 1.398(6)
C18' C19' 1.375(7)
C19' C20' 1.347(7)
C20' C21' 1.340(7)
C21' C22' 1.382(6)
C23' C24' 1.359(6)
C23' C28' 1.376(5)
C24' C25' 1.376(6)
C25' C26' 1.333(6)
C26' C27' 1.335(7)
C27' C28' 1.407(6)
C29' C30' 1.487(7)
C31' C32' 1.615(6)
C41' C42' 1.383(5)
C41' C46' 1.388(5)
C42' C43' 1.347(7)
C43' C44' 1.367(7)
C44' C45' 1.354(6)
C45' C46' 1.369(6)
C47' C48' 1.372(6)
C47' C52' 1.388(6)
C48' C49' 1.377(7)
C49' C50' 1.377(7)
C50' C51' 1.369(7)
C51' C52' 1.376(6)
C53' C54' 1.378(6)
C53' C58' 1.385(5)
C54' C55' 1.373(6)
C55' C56' 1.342(6)
C56' C57' 1.330(6)
C57' C58' 1.359(7)
C59' C60' 1.501(6)
B3 B8 1.772(5)
B3 B4 1.788(7)
B3 B7 1.796(7)
B4 B9 1.783(6)
B4 B8 1.803(6)
B4 B5 1.820(7)
B5 B9 1.758(7)
B5 B10 1.762(8)
B5 B6 1.780(9)
B6 B11 1.751(8)
B6 B10 1.783(8)
B7 B12 1.803(7)
B7 B11 1.813(7)
B7 B8 1.818(6)
B8 B9 1.785(6)
B8 B12 1.786(6)
B9 B12 1.756(7)
B9 B10 1.780(8)
B10 B11 1.759(8)
B10 B12 1.766(8)
B11 B12 1.760(7)
B33 B38 1.774(6)
B33 B37 1.819(6)
B33 B34 1.840(6)
B34 B35 1.732(6)
B34 B39 1.768(6)
B34 B38 1.829(7)
B35 B36 1.759(8)
B35 B40 1.758(8)
B35 B39 1.776(8)
B36 B40 1.710(9)
B36 B41 1.822(9)
B37 B42 1.763(7)
B37 B41 1.779(6)
B37 B38 1.808(7)
B38 B42 1.810(6)
B38 B39 1.838(6)
B39 B42 1.789(8)
B39 B40 1.797(8)
B40 B41 1.758(9)
B40 B42 1.824(7)
B41 B42 1.742(8)
C51 C52 1.375(9)
C052 C051 1.342(8)

loop_
_platon_squeeze_void_nr
_platon_squeeze_void_average_x
_platon_squeeze_void_average_y
_platon_squeeze_void_average_z
_platon_squeeze_void_volume
_platon_squeeze_void_count_electrons
1 0.000 0.037 0.500 556.3 58.6
2 0.427 0.073 0.148 7.0 0.1
3 0.465 0.592 0.153 13.8 0.3
4 0.534 0.408 0.847 13.8 0.4
5 0.573 0.927 0.852 7.0 0.3
